data_4033134
loop_
_publ_author_name
'Farren-Dai, Marco'
'Thompson, John R.'
'Bernardi, Anna'
'Colombo, Cinzia'
'Bennet, Andrew J.'

_publ_section_title
;
 Observation of a Tricyclic[4.1.0.02,4]heptane During a Michael
 Addition-Ring Closure Reaction and a Computational Study on Its Mechanism
 of Formation.
;
_journal_issue 23
_journal_name_full 'The Journal of organic chemistry'
_journal_page_first 12511
_journal_page_last 12519
_journal_paper_doi 10.1021/acs.joc.7b02218
_journal_volume 82
_journal_year 2017
_chemical_formula_moiety 'C15 H19 N O6'
_chemical_formula_sum 'C15 H19 N O6'
_chemical_formula_weight 309.31
_space_group_crystal_system triclinic
_space_group_IT_number 2
_space_group_name_Hall '-P 1'
_space_group_name_H-M_alt 'P -1'
_symmetry_space_group_name_Hall '-P 1'
_symmetry_space_group_name_H-M 'P -1'
_atom_sites_solution_hydrogens mixed
_cell_angle_alpha 93.180(4)
_cell_angle_beta 100.480(4)
_cell_angle_gamma 98.749(4)
_cell_formula_units_Z 4
_cell_length_a 11.1968(9)
_cell_length_b 11.2580(10)
_cell_length_c 12.7572(11)
_cell_measurement_reflns_used 9736
_cell_measurement_temperature 150(2)
_cell_measurement_theta_max 25.43
_cell_measurement_theta_min 2.35
_cell_volume 1557.1(2)
_computing_cell_refinement 'Bruker SAINT (Bruker, 2013)'
_computing_data_collection 'Bruker APEX2 (Bruker, 2014)'
_computing_data_reduction 'Bruker SAINT (Bruker, 2013)'
_computing_structure_refinement 'SHELXL-2014/7 (Sheldrick, 2015),Shelxle (H\"ubschle et al., 2011)'
_computing_structure_solution 'SHELXT (Sheldrick, 2015)'
_diffrn_ambient_temperature 150(2)
_diffrn_measured_fraction_theta_full 0.998
_diffrn_measured_fraction_theta_max 0.992
_diffrn_measurement_device_type 'Bruker APEX-II CCD'
_diffrn_measurement_method '\f and \w scans'
_diffrn_radiation_monochromator graphite
_diffrn_radiation_type MoK\a
_diffrn_radiation_wavelength 0.71073
_diffrn_reflns_av_R_equivalents 0.0308
_diffrn_reflns_limit_h_max 13
_diffrn_reflns_limit_h_min -13
_diffrn_reflns_limit_k_max 13
_diffrn_reflns_limit_k_min -13
_diffrn_reflns_limit_l_max 15
_diffrn_reflns_limit_l_min -15
_diffrn_reflns_number 52158
_diffrn_reflns_theta_full 25.242
_diffrn_reflns_theta_max 25.536
_diffrn_reflns_theta_min 1.629
_exptl_absorpt_coefficient_mu 0.102
_exptl_absorpt_correction_T_max 1.0000
_exptl_absorpt_correction_T_min 0.9376
_exptl_absorpt_correction_type numerical
_exptl_absorpt_process_details '(Sheldrick , 1996)'
_exptl_crystal_colour colourless
_exptl_crystal_density_diffrn 1.319
_exptl_crystal_description plate
_exptl_crystal_F_000 656
_exptl_crystal_size_max 0.960
_exptl_crystal_size_mid 0.510
_exptl_crystal_size_min 0.186
_refine_diff_density_max 0.302
_refine_diff_density_min -0.187
_refine_ls_extinction_coef 0.0064(14)
_refine_ls_extinction_expression Fc^*^=kFc[1+0.001xFc^2^\l^3^/sin(2\q)]^-1/4^
_refine_ls_extinction_method SHELXL
_refine_ls_goodness_of_fit_ref 1.061
_refine_ls_hydrogen_treatment mixed
_refine_ls_matrix_type full
_refine_ls_number_parameters 468
_refine_ls_number_reflns 5794
_refine_ls_number_restraints 361
_refine_ls_restrained_S_all 1.051
_refine_ls_R_factor_all 0.0617
_refine_ls_R_factor_gt 0.0527
_refine_ls_shift/su_max 0.000
_refine_ls_shift/su_mean 0.000
_refine_ls_structure_factor_coef Fsqd
_refine_ls_weighting_details
;
 w=1/[\s^2^(Fo^2^)+(0.0677P)^2^+1.0824P]
 where P=(Fo^2^+2Fc^2^)/3
;
_refine_ls_weighting_scheme calc
_refine_ls_wR_factor_gt 0.1492
_refine_ls_wR_factor_ref 0.1576
_reflns_Friedel_coverage 0.000
_reflns_number_gt 4850
_reflns_number_total 5794
_reflns_threshold_expression 'I > 2\s(I)'
_cod_data_source_file jo7b02218_si_002.cif
_cod_data_source_block CC_295
_cod_depositor_comments
;
The following automatic conversions were performed:

'_exptl_absorpt_correction_type' value 'Numerical' changed to
'numerical' according to
/home/data/users/saulius/crontab/automatic-downloads/rss-feeds/ACS/lib/dictionaries/cif_core.dic
dictionary named 'cif_core.dic' version 2.4.2 from 2011-04-26.

Automatic conversion script
Id: cif_fix_values 4973 2017-02-22 13:04:09Z antanas 

 Adding full bibliography for 4033134.cif.
;
_cod_database_code 4033134

loop_
_space_group_symop_operation_xyz
'x, y, z'
'-x, -y, -z'

loop_
_atom_site_label
_atom_site_type_symbol
_atom_site_fract_x
_atom_site_fract_y
_atom_site_fract_z
_atom_site_U_iso_or_equiv
_atom_site_adp_type
_atom_site_occupancy
_atom_site_site_symmetry_order
_atom_site_calc_flag
_atom_site_refinement_flags_posn
_atom_site_refinement_flags_adp
_atom_site_refinement_flags_occupancy
_atom_site_disorder_assembly
_atom_site_disorder_group
O1 O 0.41416(15) 0.30774(13) 0.39373(12) 0.0476(4) Uani 1 1 d . U . . .
H1 H 0.431(2) 0.081(2) 0.4541(19) 0.044(6) Uiso 1 1 d . . . . .
N1 N 0.41453(15) 0.45608(14) 0.59161(13) 0.0361(4) Uani 1 1 d . U . . .
H1A H 0.4662 0.5246 0.6065 0.043 Uiso 1 1 calc R U . . .
C1 C 0.41174(19) 0.13979(18) 0.50420(17) 0.0377(4) Uani 1 1 d . U . . .
O2 O 0.31195(16) -0.10956(14) 0.53828(19) 0.0697(6) Uani 1 1 d . U . . .
H2 H 0.461(2) 0.998(2) 0.890(2) 0.049(7) Uiso 1 1 d . . . . .
N2 N 0.40709(19) 0.93582(17) 0.88902(15) 0.0439(4) Uani 1 1 d . U . . .
C2 C 0.42494(17) 0.26864(17) 0.48086(16) 0.0354(4) Uani 1 1 d . U . . .
O3 O 0.13383(15) -0.04386(14) 0.54023(17) 0.0602(5) Uani 1 1 d . U . . .
C3 C 0.45876(17) 0.34477(17) 0.58519(15) 0.0325(4) Uani 1 1 d . U . . .
O5 O 0.76658(14) 0.46765(15) 0.69315(14) 0.0547(4) Uani 1 1 d . U . . .
H5 H 0.481(2) 0.074(2) 0.6530(19) 0.051(7) Uiso 1 1 d . . . . .
C5 C 0.43829(19) 0.13535(18) 0.62289(18) 0.0391(5) Uani 1 1 d . U . . .
C4 C 0.47183(19) 0.26202(18) 0.67340(17) 0.0372(4) Uani 1 1 d . U . . .
H4 H 0.453(2) 0.283(2) 0.7403(18) 0.038(6) Uiso 1 1 d . . . . .
O4 O 0.62168(16) 0.48590(16) 0.78934(13) 0.0566(4) Uani 1 1 d . U . . .
C6 C 0.30849(19) 0.10173(18) 0.56489(18) 0.0406(5) Uani 1 1 d . U . . .
H6 H 0.252(2) 0.154(2) 0.5715(19) 0.048(6) Uiso 1 1 d . . . . .
O6 O 0.21981(15) 0.36062(15) 0.55548(19) 0.0717(6) Uani 1 1 d . U . . .
C7 C 0.2550(2) -0.02866(19) 0.5464(2) 0.0468(5) Uani 1 1 d . U . . .
O7 O 0.41604(18) 0.81822(15) 1.09057(13) 0.0595(5) Uani 1 1 d . U . . .
C8 C 0.0678(3) -0.1675(2) 0.5206(3) 0.0719(8) Uani 1 1 d . U . . .
H8A H -0.0118 -0.1715 0.5447 0.086 Uiso 1 1 calc R U . . .
H8B H 0.1166 -0.2208 0.5631 0.086 Uiso 1 1 calc R U . . .
O8 O 0.29757(19) 0.37399(16) 0.91683(19) 0.0770(6) Uani 1 1 d . U . . .
O9 O 0.11606(18) 0.43514(15) 0.90297(19) 0.0732(6) Uani 1 1 d . U . . .
C9 C 0.0447(3) -0.2111(3) 0.4067(3) 0.0980(12) Uani 1 1 d . U . . .
H9A H -0.0028 -0.2929 0.3964 0.147 Uiso 1 1 calc R U . . .
H9B H 0.1235 -0.2122 0.3837 0.147 Uiso 1 1 calc R U . . .
H9C H -0.0017 -0.1574 0.3642 0.147 Uiso 1 1 calc R U . . .
C10 C 0.58612(18) 0.33089(19) 0.64682(17) 0.0378(4) Uani 1 1 d . U . . .
H10 H 0.634(2) 0.288(2) 0.6097(17) 0.039(6) Uiso 1 1 d . . . . .
O10 O 0.5885(2) 0.93828(17) 0.75178(15) 0.0682(5) Uani 1 1 d . U . . .
C11 C 0.65717(19) 0.43604(19) 0.71883(17) 0.0404(5) Uani 1 1 d . U . . .
O11 O 0.20802(18) 0.85362(18) 0.8623(2) 0.0872(7) Uani 1 1 d . U . . .
C12 C 0.8437(3) 0.5745(3) 0.7531(3) 0.0682(7) Uani 1 1 d . U . . .
H12A H 0.8656 0.5607 0.8296 0.082 Uiso 1 1 calc R U . . .
H12B H 0.7995 0.6444 0.7470 0.082 Uiso 1 1 calc R U . . .
O12 O 0.7524(2) 0.8876(2) 0.8547(2) 0.0982(8) Uani 1 1 d . U . . .
C14 C 0.9561(3) 0.5978(3) 0.7063(3) 0.0830(10) Uani 1 1 d . U . . .
H14A H 1.0114 0.6686 0.7455 0.124 Uiso 1 1 calc R U . . .
H14B H 0.9332 0.6128 0.6310 0.124 Uiso 1 1 calc R U . . .
H14C H 0.9981 0.5275 0.7117 0.124 Uiso 1 1 calc R U . . .
C13 C 0.2865(2) 0.9419(2) 0.8652(2) 0.0530(6) Uani 1 1 d . U . . .
C16 C 0.2501(2) 0.5750(2) 0.5778(2) 0.0516(6) Uani 1 1 d . U . . .
H16A H 0.1865 0.5779 0.5145 0.077 Uiso 1 1 calc R U . . .
H16B H 0.3202 0.6390 0.5786 0.077 Uiso 1 1 calc R U . . .
H16C H 0.2161 0.5866 0.6425 0.077 Uiso 1 1 calc R U . . .
C15 C 0.2920(2) 0.45488(19) 0.57451(18) 0.0429(5) Uani 1 1 d . U . . .
C17 C 0.3977(2) 0.6318(2) 0.98148(18) 0.0450(5) Uani 1 1 d . U . . .
H17 H 0.423(2) 0.582(2) 1.036(2) 0.054(7) Uiso 1 1 d . . . . .
C18 C 0.4175(2) 0.7647(2) 1.00638(17) 0.0424(5) Uani 1 1 d . U . . .
C19 C 0.4449(2) 0.82321(18) 0.90885(16) 0.0395(5) Uani 1 1 d . U . . .
C20 C 0.4419(2) 0.7247(2) 0.82397(18) 0.0451(5) Uani 1 1 d . U . . .
H20 H 0.415(2) 0.736(2) 0.751(2) 0.049(6) Uiso 1 1 d . . . . .
C21 C 0.4082(2) 0.6062(2) 0.86725(18) 0.0461(5) Uani 1 1 d . U . . .
H21 H 0.448(2) 0.541(2) 0.8486(19) 0.053(7) Uiso 1 1 d . . . . .
C22 C 0.2849(2) 0.5811(2) 0.89575(19) 0.0476(5) Uani 1 1 d . U . . .
H22 H 0.228(2) 0.629(2) 0.8760(18) 0.045(6) Uiso 1 1 d . . . . .
C23 C 0.2360(2) 0.4525(2) 0.9056(2) 0.0544(6) Uani 1 1 d . U . . .
C24 C 0.0604(3) 0.3127(3) 0.9201(4) 0.0932(12) Uani 1 1 d D U . . .
H24A H 0.0613 0.2563 0.8580 0.112 Uiso 1 1 calc R U . . .
H24B H 0.1081 0.2852 0.9847 0.112 Uiso 1 1 calc R U . . .
C25 C -0.0651(4) 0.3139(3) 0.9332(5) 0.1258(17) Uani 1 1 d D U . . .
H25A H -0.1000 0.2349 0.9528 0.189 Uiso 1 1 calc R U . . .
H25B H -0.1143 0.3317 0.8659 0.189 Uiso 1 1 calc R U . . .
H25C H -0.0661 0.3761 0.9899 0.189 Uiso 1 1 calc R U . . .
C26 C 0.5634(2) 0.7939(2) 0.87920(19) 0.0468(5) Uani 1 1 d . U . . .
H26 H 0.613(2) 0.756(2) 0.929(2) 0.055(7) Uiso 1 1 d . . . . .
C27 C 0.6327(3) 0.8810(2) 0.8201(2) 0.0551(6) Uani 1 1 d . U . . .
C29 C 0.8875(9) 0.9166(8) 0.7353(9) 0.097(3) Uani 0.502(12) 1 d . U P A 1
H29A H 0.9342 0.8654 0.7808 0.145 Uiso 0.502(12) 1 calc R U P A 1
H29B H 0.9444 0.9842 0.7175 0.145 Uiso 0.502(12) 1 calc R U P A 1
H29C H 0.8427 0.8690 0.6694 0.145 Uiso 0.502(12) 1 calc R U P A 1
C28 C 0.8227(13) 0.9510(14) 0.7776(13) 0.110(4) Uani 0.502(12) 1 d . U P A 1
H28A H 0.7592 0.9743 0.7214 0.132 Uiso 0.502(12) 1 calc R U P A 1
H28B H 0.8681 1.0273 0.8176 0.132 Uiso 0.502(12) 1 calc R U P A 1
C29A C 0.9405(10) 0.9701(13) 0.8392(16) 0.162(7) Uani 0.498(12) 1 d . U P A 2
H29D H 0.9766 0.9847 0.9157 0.243 Uiso 0.498(12) 1 calc R U P A 2
H29E H 0.9870 1.0259 0.7992 0.243 Uiso 0.498(12) 1 calc R U P A 2
H29F H 0.9437 0.8869 0.8145 0.243 Uiso 0.498(12) 1 calc R U P A 2
C28A C 0.8380(13) 0.9853(12) 0.8253(10) 0.093(3) Uani 0.498(12) 1 d . U P A 2
H28D H 0.8110 0.9967 0.7488 0.111 Uiso 0.498(12) 1 calc R U P A 2
H28C H 0.8337 1.0607 0.8672 0.111 Uiso 0.498(12) 1 calc R U P A 2
C30 C 0.2560(3) 1.0654(2) 0.8451(2) 0.0655(7) Uani 1 1 d . U . . .
H30A H 0.2016 1.0618 0.7751 0.098 Uiso 1 1 calc R U . . .
H30B H 0.3320 1.1219 0.8460 0.098 Uiso 1 1 calc R U . . .
H30C H 0.2145 1.0929 0.9010 0.098 Uiso 1 1 calc R U . . .

loop_
_atom_site_aniso_label
_atom_site_aniso_U_11
_atom_site_aniso_U_22
_atom_site_aniso_U_33
_atom_site_aniso_U_23
_atom_site_aniso_U_13
_atom_site_aniso_U_12
O1 0.0635(10) 0.0389(8) 0.0372(8) 0.0076(6) 0.0064(7) 0.0008(7)
N1 0.0370(9) 0.0274(8) 0.0439(9) 0.0057(7) 0.0085(7) 0.0036(6)
C1 0.0383(11) 0.0293(10) 0.0473(11) 0.0050(8) 0.0124(9) 0.0053(8)
O2 0.0481(10) 0.0312(8) 0.1325(18) 0.0070(9) 0.0226(10) 0.0090(7)
N2 0.0513(11) 0.0329(9) 0.0479(11) 0.0042(8) 0.0082(8) 0.0092(8)
C2 0.0327(10) 0.0344(10) 0.0396(10) 0.0072(8) 0.0090(8) 0.0034(8)
O3 0.0419(9) 0.0324(8) 0.1095(15) 0.0102(8) 0.0251(9) 0.0024(7)
C3 0.0299(9) 0.0310(9) 0.0372(10) 0.0072(7) 0.0081(7) 0.0033(7)
O5 0.0382(8) 0.0571(10) 0.0632(10) -0.0073(8) 0.0112(7) -0.0070(7)
C5 0.0383(11) 0.0313(10) 0.0511(12) 0.0130(9) 0.0120(9) 0.0086(8)
C4 0.0398(11) 0.0366(10) 0.0370(11) 0.0099(8) 0.0102(8) 0.0061(8)
O4 0.0603(10) 0.0605(10) 0.0484(9) -0.0045(8) 0.0171(8) 0.0035(8)
C6 0.0367(11) 0.0286(10) 0.0599(13) 0.0109(9) 0.0155(9) 0.0066(8)
O6 0.0373(9) 0.0415(9) 0.1349(18) 0.0144(10) 0.0137(10) 0.0032(7)
C7 0.0413(11) 0.0304(10) 0.0712(15) 0.0107(10) 0.0171(10) 0.0040(9)
O7 0.0878(13) 0.0524(10) 0.0386(9) -0.0026(7) 0.0204(8) 0.0048(9)
C8 0.0488(14) 0.0375(13) 0.133(3) 0.0139(14) 0.0344(16) -0.0032(11)
O8 0.0782(13) 0.0393(10) 0.1156(17) 0.0126(10) 0.0138(12) 0.0198(9)
O9 0.0649(12) 0.0356(9) 0.1194(17) 0.0021(10) 0.0234(11) 0.0045(8)
C9 0.077(2) 0.070(2) 0.136(3) -0.011(2) 0.022(2) -0.0169(17)
C10 0.0333(10) 0.0394(11) 0.0422(11) 0.0066(8) 0.0089(8) 0.0070(8)
O10 0.1023(15) 0.0582(11) 0.0581(11) 0.0234(9) 0.0333(10) 0.0292(10)
C11 0.0383(11) 0.0441(11) 0.0385(11) 0.0080(9) 0.0056(8) 0.0067(9)
O11 0.0538(11) 0.0499(11) 0.155(2) 0.0210(12) 0.0089(12) 0.0086(9)
C12 0.0531(15) 0.0602(16) 0.0784(19) -0.0092(13) 0.0023(13) -0.0129(12)
O12 0.0649(13) 0.1061(18) 0.137(2) 0.0647(16) 0.0398(13) 0.0137(12)
C14 0.0493(16) 0.084(2) 0.103(2) 0.0112(18) 0.0071(15) -0.0189(15)
C13 0.0560(14) 0.0408(12) 0.0636(15) 0.0078(10) 0.0095(11) 0.0139(10)
C16 0.0532(13) 0.0438(12) 0.0615(15) 0.0037(10) 0.0115(11) 0.0190(10)
C15 0.0395(11) 0.0364(11) 0.0549(13) 0.0084(9) 0.0120(9) 0.0073(9)
C17 0.0554(13) 0.0406(11) 0.0408(11) 0.0084(9) 0.0079(9) 0.0129(10)
C18 0.0470(12) 0.0446(11) 0.0360(11) 0.0042(9) 0.0071(9) 0.0090(9)
C19 0.0468(11) 0.0370(10) 0.0358(10) 0.0033(8) 0.0069(8) 0.0117(9)
C20 0.0614(14) 0.0413(11) 0.0347(11) 0.0035(9) 0.0096(9) 0.0142(10)
C21 0.0606(14) 0.0372(11) 0.0439(12) 0.0036(9) 0.0117(10) 0.0172(10)
C22 0.0534(13) 0.0357(11) 0.0537(13) 0.0029(9) 0.0054(10) 0.0138(10)
C23 0.0614(15) 0.0360(12) 0.0645(15) 0.0008(10) 0.0095(12) 0.0083(10)
C24 0.088(2) 0.0369(14) 0.154(4) -0.0017(17) 0.035(2) -0.0023(14)
C25 0.111(3) 0.065(2) 0.211(5) -0.001(3) 0.075(3) -0.006(2)
C26 0.0525(13) 0.0486(12) 0.0454(12) 0.0139(10) 0.0150(10) 0.0176(10)
C27 0.0686(16) 0.0479(13) 0.0576(14) 0.0114(11) 0.0273(12) 0.0162(11)
C29 0.097(6) 0.087(5) 0.119(7) 0.026(5) 0.056(5) 0.007(4)
C28 0.089(6) 0.115(9) 0.144(10) 0.055(7) 0.065(7) 0.008(6)
C29A 0.085(5) 0.152(10) 0.253(16) 0.087(10) 0.046(7) -0.009(5)
C28A 0.096(5) 0.086(6) 0.096(7) 0.006(5) 0.044(5) -0.016(4)
C30 0.0714(18) 0.0497(14) 0.0813(19) 0.0152(13) 0.0138(14) 0.0258(13)

loop_
_atom_type_symbol
_atom_type_description
_atom_type_scat_dispersion_real
_atom_type_scat_dispersion_imag
_atom_type_scat_source
C C 0.0033 0.0016 'International Tables Vol C Tables 4.2.6.8 and 6.1.1.4'
N N 0.0061 0.0033 'International Tables Vol C Tables 4.2.6.8 and 6.1.1.4'
O O 0.0106 0.0060 'International Tables Vol C Tables 4.2.6.8 and 6.1.1.4'
H H 0.0000 0.0000 'International Tables Vol C Tables 4.2.6.8 and 6.1.1.4'

loop_
_geom_angle_atom_site_label_1
_geom_angle_atom_site_label_2
_geom_angle_atom_site_label_3
_geom_angle
C15 N1 C3 118.79(16)
C15 N1 H1A 120.6
C3 N1 H1A 120.6
C2 C1 C5 108.11(17)
C2 C1 C6 113.65(17)
C5 C1 C6 58.99(14)
C2 C1 H1 119.1(14)
C5 C1 H1 123.8(14)
C6 C1 H1 119.0(14)
C13 N2 C19 119.5(2)
C13 N2 H2 120.9(17)
C19 N2 H2 119.6(17)
O1 C2 C1 127.18(19)
O1 C2 C3 124.69(18)
C1 C2 C3 108.10(16)
C7 O3 C8 116.81(18)
N1 C3 C2 118.25(16)
N1 C3 C4 124.95(17)
C2 C3 C4 107.93(16)
N1 C3 C10 121.15(16)
C2 C3 C10 111.75(16)
C4 C3 C10 59.09(13)
C11 O5 C12 116.18(19)
C6 C5 C1 61.60(14)
C6 C5 C4 114.78(17)
C1 C5 C4 108.20(16)
C6 C5 H5 119.6(15)
C1 C5 H5 119.3(15)
C4 C5 H5 119.6(15)
C5 C4 C10 114.22(18)
C5 C4 C3 107.54(17)
C10 C4 C3 61.51(13)
C5 C4 H4 121.5(14)
C10 C4 H4 116.8(13)
C3 C4 H4 120.7(13)
C7 C6 C5 117.84(18)
C7 C6 C1 114.29(18)
C5 C6 C1 59.41(14)
C7 C6 H6 115.5(15)
C5 C6 H6 119.5(15)
C1 C6 H6 118.6(15)
O2 C7 O3 124.1(2)
O2 C7 C6 125.5(2)
O3 C7 C6 110.39(18)
O3 C8 C9 112.0(3)
O3 C8 H8A 109.2
C9 C8 H8A 109.2
O3 C8 H8B 109.2
C9 C8 H8B 109.2
H8A C8 H8B 107.9
C23 O9 C24 116.0(2)
C8 C9 H9A 109.5
C8 C9 H9B 109.5
H9A C9 H9B 109.5
C8 C9 H9C 109.5
H9A C9 H9C 109.5
H9B C9 H9C 109.5
C11 C10 C4 120.21(19)
C11 C10 C3 117.14(17)
C4 C10 C3 59.40(12)
C11 C10 H10 114.6(13)
C4 C10 H10 117.7(14)
C3 C10 H10 116.7(13)
O4 C11 O5 124.5(2)
O4 C11 C10 125.4(2)
O5 C11 C10 110.10(18)
O5 C12 C14 107.0(2)
O5 C12 H12A 110.3
C14 C12 H12A 110.3
O5 C12 H12B 110.3
C14 C12 H12B 110.3
H12A C12 H12B 108.6
C27 O12 C28A 119.7(7)
C27 O12 C28 110.0(6)
C12 C14 H14A 109.5
C12 C14 H14B 109.5
H14A C14 H14B 109.5
C12 C14 H14C 109.5
H14A C14 H14C 109.5
H14B C14 H14C 109.5
O11 C13 N2 121.9(2)
O11 C13 C30 122.8(2)
N2 C13 C30 115.4(2)
C15 C16 H16A 109.5
C15 C16 H16B 109.5
H16A C16 H16B 109.5
C15 C16 H16C 109.5
H16A C16 H16C 109.5
H16B C16 H16C 109.5
O6 C15 N1 121.15(19)
O6 C15 C16 122.2(2)
N1 C15 C16 116.67(19)
C18 C17 C21 108.52(18)
C18 C17 C22 114.99(19)
C21 C17 C22 58.64(16)
C18 C17 H17 119.5(16)
C21 C17 H17 122.9(16)
C22 C17 H17 117.8(16)
O7 C18 C17 127.1(2)
O7 C18 C19 124.8(2)
C17 C18 C19 108.07(17)
N2 C19 C18 118.63(18)
N2 C19 C20 124.61(18)
C18 C19 C20 107.55(18)
N2 C19 C26 120.92(19)
C18 C19 C26 112.04(18)
C20 C19 C26 59.18(15)
C26 C20 C21 113.9(2)
C26 C20 C19 61.18(15)
C21 C20 C19 108.41(18)
C26 C20 H20 117.2(15)
C21 C20 H20 121.4(15)
C19 C20 H20 120.1(15)
C22 C21 C20 116.91(19)
C22 C21 C17 61.57(16)
C20 C21 C17 107.35(19)
C22 C21 H21 120.1(15)
C20 C21 H21 118.1(15)
C17 C21 H21 119.4(15)
C21 C22 C23 116.4(2)
C21 C22 C17 59.79(15)
C23 C22 C17 113.1(2)
C21 C22 H22 120.6(15)
C23 C22 H22 116.2(15)
C17 C22 H22 118.5(15)
O8 C23 O9 123.6(2)
O8 C23 C22 124.7(2)
O9 C23 C22 111.7(2)
C25 C24 O9 108.9(3)
C25 C24 H24A 109.9
O9 C24 H24A 109.9
C25 C24 H24B 109.9
O9 C24 H24B 109.9
H24A C24 H24B 108.3
C24 C25 H25A 109.5
C24 C25 H25B 109.5
H25A C25 H25B 109.5
C24 C25 H25C 109.5
H25A C25 H25C 109.5
H25B C25 H25C 109.5
C27 C26 C20 119.1(2)
C27 C26 C19 118.4(2)
C20 C26 C19 59.65(15)
C27 C26 H26 114.1(16)
C20 C26 H26 118.3(16)
C19 C26 H26 116.8(16)
O10 C27 O12 124.2(2)
O10 C27 C26 125.8(3)
O12 C27 C26 110.0(2)
C28 C29 H29A 109.5
C28 C29 H29B 109.5
H29A C29 H29B 109.5
C28 C29 H29C 109.5
H29A C29 H29C 109.5
H29B C29 H29C 109.5
C29 C28 O12 127.7(13)
C29 C28 H28A 105.4
O12 C28 H28A 105.4
C29 C28 H28B 105.4
O12 C28 H28B 105.4
H28A C28 H28B 106.0
C28A C29A H29D 109.5
C28A C29A H29E 109.5
H29D C29A H29E 109.5
C28A C29A H29F 109.5
H29D C29A H29F 109.5
H29E C29A H29F 109.5
C29A C28A O12 114.6(13)
C29A C28A H28D 108.6
O12 C28A H28D 108.6
C29A C28A H28C 108.6
O12 C28A H28C 108.6
H28D C28A H28C 107.6
C13 C30 H30A 109.5
C13 C30 H30B 109.5
H30A C30 H30B 109.5
C13 C30 H30C 109.5
H30A C30 H30C 109.5
H30B C30 H30C 109.5

loop_
_geom_bond_atom_site_label_1
_geom_bond_atom_site_label_2
_geom_bond_distance
O1 C2 1.211(2)
N1 C15 1.348(3)
N1 C3 1.419(2)
N1 H1A 0.8800
C1 C2 1.488(3)
C1 C5 1.494(3)
C1 C6 1.527(3)
C1 H1 0.97(2)
O2 C7 1.199(3)
N2 C13 1.342(3)
N2 C19 1.418(3)
N2 H2 0.85(3)
C2 C3 1.497(3)
O3 C7 1.328(3)
O3 C8 1.458(3)
C3 C4 1.501(3)
C3 C10 1.533(3)
O5 C11 1.327(3)
O5 C12 1.456(3)
C5 C6 1.488(3)
C5 C4 1.496(3)
C5 H5 0.96(3)
C4 C10 1.496(3)
C4 H4 0.94(2)
O4 C11 1.193(3)
C6 C7 1.487(3)
C6 H6 0.94(3)
O6 C15 1.215(3)
O7 C18 1.206(3)
C8 C9 1.471(5)
C8 H8A 0.9900
C8 H8B 0.9900
O8 C23 1.200(3)
O9 C23 1.322(3)
O9 C24 1.469(3)
C9 H9A 0.9800
C9 H9B 0.9800
C9 H9C 0.9800
C10 C11 1.485(3)
C10 H10 0.94(2)
O10 C27 1.192(3)
O11 C13 1.216(3)
C12 C14 1.483(4)
C12 H12A 0.9900
C12 H12B 0.9900
O12 C27 1.323(3)
O12 C28A 1.458(12)
O12 C28 1.511(12)
C14 H14A 0.9800
C14 H14B 0.9800
C14 H14C 0.9800
C13 C30 1.507(3)
C16 C15 1.498(3)
C16 H16A 0.9800
C16 H16B 0.9800
C16 H16C 0.9800
C17 C18 1.486(3)
C17 C21 1.499(3)
C17 C22 1.525(3)
C17 H17 0.95(3)
C18 C19 1.498(3)
C19 C20 1.498(3)
C19 C26 1.521(3)
C20 C26 1.491(4)
C20 C21 1.494(3)
C20 H20 0.95(3)
C21 C22 1.481(3)
C21 H21 0.96(3)
C22 C23 1.488(3)
C22 H22 0.91(2)
C24 C25 1.447(4)
C24 H24A 0.9900
C24 H24B 0.9900
C25 H25A 0.9800
C25 H25B 0.9800
C25 H25C 0.9800
C26 C27 1.482(3)
C26 H26 0.94(3)
C29 C28 1.084(14)
C29 H29A 0.9800
C29 H29B 0.9800
C29 H29C 0.9800
C28 H28A 0.9900
C28 H28B 0.9900
C29A C28A 1.169(17)
C29A H29D 0.9800
C29A H29E 0.9800
C29A H29F 0.9800
C28A H28D 0.9900
C28A H28C 0.9900
C30 H30A 0.9800
C30 H30B 0.9800
C30 H30C 0.9800

loop_
_geom_hbond_atom_site_label_D
_geom_hbond_atom_site_label_H
_geom_hbond_atom_site_label_A
_geom_hbond_distance_DH
_geom_hbond_distance_HA
_geom_hbond_distance_DA
_geom_hbond_angle_DHA
_geom_hbond_site_symmetry_A
N2 H2 O7 0.85(3) 2.28(3) 3.118(3) 170(2) 2_677
N1 H1A O1 0.88 2.14 3.008(2) 167.7 2_666
